data_7208436
loop_
_publ_author_name
'Aragoni, M. Carla'
'Arca, Massimiliano'
'Caltagirone, Claudia'
'Castellano, Carlo'
'Demartin, Francesco'
'Garau, Alessandra'
'Isaia, Francesco'
'Lippolis, Vito'
'Montis, Riccardo'
'Pintus, Anna'

_publ_section_title
;
 Cationic and anionic 1D chains based on NH+&#x22EF;N charge-assisted
 hydrogen bonds in bipyridyl derivatives and polyiodides
;
_journal_issue 18
_journal_name_full CrystEngComm
_journal_page_first 5809
_journal_paper_doi 10.1039/c2ce25212k
_journal_volume 14
_journal_year 2012
_chemical_formula_sum 'C12 H9 Br2 I N4 S'
_chemical_formula_weight 528.01
_chemical_name_systematic
;
?
;
_space_group_IT_number 14
_symmetry_cell_setting monoclinic
_symmetry_space_group_name_Hall '-P 2yn'
_symmetry_space_group_name_H-M 'P 1 21/n 1'
_atom_sites_solution_hydrogens geom
_atom_sites_solution_primary direct
_atom_sites_solution_secondary difmap
_audit_creation_method SHELXL-97
_cell_angle_alpha 90.00
_cell_angle_beta 108.440(10)
_cell_angle_gamma 90.00
_cell_formula_units_Z 4
_cell_length_a 11.773(2)
_cell_length_b 8.0600(10)
_cell_length_c 18.058(3)
_cell_measurement_reflns_used 1024
_cell_measurement_temperature 293(2)
_cell_measurement_theta_max 22.54
_cell_measurement_theta_min 3.35
_cell_volume 1625.5(4)
_computing_structure_refinement 'SHELXL-97 (Sheldrick, 1997)'
_diffrn_ambient_temperature 293(2)
_diffrn_measured_fraction_theta_full 0.996
_diffrn_measured_fraction_theta_max 0.996
_diffrn_measurement_device_type 'SMART CCD diffractometer'
_diffrn_measurement_method 'omega scan'
_diffrn_radiation_monochromator graphite
_diffrn_radiation_source 'fine-focus sealed tube'
_diffrn_radiation_type MoK\a
_diffrn_radiation_wavelength 0.71073
_diffrn_reflns_av_R_equivalents 0.0313
_diffrn_reflns_av_sigmaI/netI 0.1707
_diffrn_reflns_limit_h_max 13
_diffrn_reflns_limit_h_min 0
_diffrn_reflns_limit_k_max 8
_diffrn_reflns_limit_k_min 0
_diffrn_reflns_limit_l_max 18
_diffrn_reflns_limit_l_min -20
_diffrn_reflns_number 7647
_diffrn_reflns_theta_full 23.32
_diffrn_reflns_theta_max 23.32
_diffrn_reflns_theta_min 1.83
_exptl_absorpt_coefficient_mu 7.009
_exptl_absorpt_correction_T_max 1.000
_exptl_absorpt_correction_T_min 0.523
_exptl_absorpt_correction_type empirical
_exptl_absorpt_process_details SADABS
_exptl_crystal_colour brown
_exptl_crystal_density_diffrn 2.158
_exptl_crystal_density_method 'not measured'
_exptl_crystal_description prism
_exptl_crystal_F_000 992
_exptl_crystal_size_max 0.25
_exptl_crystal_size_mid 0.10
_exptl_crystal_size_min 0.09
_refine_diff_density_max 0.739
_refine_diff_density_min -0.620
_refine_diff_density_rms 0.097
_refine_ls_extinction_method none
_refine_ls_goodness_of_fit_ref 0.841
_refine_ls_hydrogen_treatment riding
_refine_ls_matrix_type full
_refine_ls_number_parameters 185
_refine_ls_number_reflns 2330
_refine_ls_number_restraints 4
_refine_ls_restrained_S_all 0.841
_refine_ls_R_factor_all 0.0416
_refine_ls_R_factor_gt 0.0285
_refine_ls_shift/su_max 0.007
_refine_ls_shift/su_mean 0.002
_refine_ls_structure_factor_coef Fsqd
_refine_ls_weighting_details 'calc w=1/[\s^2^(Fo^2^)+(0.0252P)^2^+0.0000P] where P=(Fo^2^+2Fc^2^)/3'
_refine_ls_weighting_scheme calc
_refine_ls_wR_factor_gt 0.0630
_refine_ls_wR_factor_ref 0.0640
_reflns_number_gt 1681
_reflns_number_total 2330
_reflns_threshold_expression >2sigma(I)
_cod_data_source_file c2ce25212k.txt
_cod_data_source_block HL1IBr2
_cod_original_sg_symbol_H-M P2(1)/n
_cod_database_code 7208436

loop_
_symmetry_equiv_pos_as_xyz
'x, y, z'
'x+1/2, -y+1/2, z+1/2'
'-x, -y, -z'
'-x-1/2, y-1/2, -z-1/2'

loop_
_atom_site_label
_atom_site_type_symbol
_atom_site_fract_x
_atom_site_fract_y
_atom_site_fract_z
_atom_site_U_iso_or_equiv
_atom_site_adp_type
_atom_site_occupancy
_atom_site_symmetry_multiplicity
_atom_site_calc_flag
_atom_site_refinement_flags
I I 0.42262(4) 0.86842(5) 0.67959(2) 0.04106(15) Uani 1 1 d .
Br1 Br 0.50260(6) 0.71390(9) 0.57075(4) 0.0517(2) Uani 1 1 d .
Br2 Br 0.33860(6) 1.03356(9) 0.78114(4) 0.0484(2) Uani 1 1 d .
S S 0.66875(18) 0.6654(3) 0.98617(12) 0.0426(10) Uani 0.672(10) 1 d P
S' S 0.7119(3) 0.5578(5) 0.9313(3) 0.0619(18) Uani 0.314(11) 1 d P
N1 N 0.4904(4) 0.3301(6) 0.6680(3) 0.0365(13) Uani 1 1 d .
HN1 H 0.4231 0.3195 0.6314 0.044 Uiso 1 1 calc R
N2 N 0.7119(3) 0.5578(5) 0.9313(3) 0.0619(18) Uani 0.678(16) 1 d P
N2' N 0.66875(18) 0.6654(3) 0.98617(12) 0.0426(10) Uani 0.320(16) 1 d P
N3 N 0.4965(4) 0.5738(6) 0.8732(3) 0.0316(12) Uani 1 1 d .
N4 N 0.2256(4) 0.8161(6) 0.9385(3) 0.0394(13) Uani 1 1 d .
C1 C 0.4920(5) 0.4039(7) 0.7345(3) 0.0333(15) Uani 1 1 d .
H1 H 0.4205 0.4388 0.7410 0.040 Uiso 1 1 calc R
C2 C 0.5894(6) 0.2722(8) 0.6562(4) 0.0444(17) Uani 1 1 d .
H2 H 0.5852 0.2187 0.6097 0.053 Uiso 1 1 calc R
C3 C 0.6981(5) 0.2926(9) 0.7137(4) 0.0498(19) Uani 1 1 d .
H3 H 0.7681 0.2552 0.7057 0.060 Uiso 1 1 calc R
C4 C 0.7028(5) 0.3692(8) 0.7836(4) 0.0424(17) Uani 1 1 d .
H4 H 0.7755 0.3800 0.8232 0.051 Uiso 1 1 calc R
C5 C 0.5989(5) 0.4292(7) 0.7939(3) 0.0314(15) Uani 1 1 d .
C6 C 0.5988(5) 0.5186(7) 0.8639(3) 0.0293(15) Uani 1 1 d .
C7 C 0.5215(5) 0.6578(7) 0.9407(3) 0.0323(15) Uani 1 1 d .
C8 C 0.4313(5) 0.7363(7) 0.9669(3) 0.0298(15) Uani 1 1 d .
C9 C 0.4579(5) 0.8162(8) 1.0380(3) 0.0379(16) Uani 1 1 d .
H9 H 0.5362 0.8169 1.0717 0.045 Uiso 1 1 calc R
C10 C 0.3685(6) 0.8955(8) 1.0594(4) 0.0451(18) Uani 1 1 d .
H10 H 0.3854 0.9476 1.1077 0.054 Uiso 1 1 calc R
C11 C 0.2544(5) 0.8949(8) 1.0074(4) 0.0401(16) Uani 1 1 d .
H11 H 0.1946 0.9514 1.0205 0.048 Uiso 1 1 calc R
C12 C 0.3127(5) 0.7391(8) 0.9188(3) 0.0336(15) Uani 1 1 d .
H12 H 0.2931 0.6851 0.8709 0.040 Uiso 1 1 calc R

loop_
_atom_site_aniso_label
_atom_site_aniso_U_11
_atom_site_aniso_U_22
_atom_site_aniso_U_33
_atom_site_aniso_U_23
_atom_site_aniso_U_13
_atom_site_aniso_U_12
I 0.0345(2) 0.0394(3) 0.0426(3) 0.0047(2) 0.00270(18) -0.0045(2)
Br1 0.0430(4) 0.0588(5) 0.0535(4) -0.0095(4) 0.0156(3) -0.0004(4)
Br2 0.0473(4) 0.0582(5) 0.0346(4) -0.0021(3) 0.0055(3) -0.0055(4)
S 0.0362(14) 0.0422(16) 0.0386(14) -0.0048(11) -0.0033(10) 0.0020(10)
S' 0.043(2) 0.047(3) 0.104(4) 0.003(2) 0.036(2) -0.0014(18)
N1 0.029(3) 0.035(3) 0.041(3) 0.000(3) 0.004(2) -0.004(2)
N2 0.043(2) 0.047(3) 0.104(4) 0.003(2) 0.036(2) -0.0014(18)
N2' 0.0362(14) 0.0422(16) 0.0386(14) -0.0048(11) -0.0033(10) 0.0020(10)
N3 0.027(3) 0.034(3) 0.032(3) 0.003(2) 0.007(2) -0.001(2)
N4 0.041(3) 0.044(3) 0.033(3) 0.001(3) 0.012(3) 0.001(3)
C1 0.025(3) 0.036(4) 0.036(4) 0.003(3) 0.007(3) -0.003(3)
C2 0.044(4) 0.045(4) 0.046(4) -0.007(3) 0.017(3) 0.001(3)
C3 0.031(4) 0.054(5) 0.063(5) -0.005(4) 0.013(3) 0.006(3)
C4 0.035(4) 0.048(4) 0.040(4) -0.005(4) 0.005(3) 0.008(3)
C5 0.029(3) 0.027(3) 0.037(4) 0.006(3) 0.008(3) -0.001(3)
C6 0.024(3) 0.027(3) 0.033(4) 0.007(3) 0.005(3) -0.001(3)
C7 0.036(3) 0.024(3) 0.034(4) 0.006(3) 0.007(3) -0.002(3)
C8 0.032(3) 0.027(4) 0.030(3) 0.005(3) 0.010(3) 0.000(3)
C9 0.038(4) 0.039(4) 0.034(4) 0.005(3) 0.008(3) 0.000(3)
C10 0.049(4) 0.040(4) 0.045(4) 0.001(3) 0.013(3) -0.004(3)
C11 0.037(4) 0.042(4) 0.047(4) 0.008(3) 0.021(3) 0.003(3)
C12 0.034(4) 0.039(4) 0.028(3) 0.000(3) 0.010(3) 0.000(3)

loop_
_atom_type_symbol
_atom_type_description
_atom_type_scat_dispersion_real
_atom_type_scat_dispersion_imag
_atom_type_scat_source
I I -0.4742 1.8119 'International Tables Vol C Tables 4.2.6.8 and 6.1.1.4'
Br Br -0.2901 2.4595 'International Tables Vol C Tables 4.2.6.8 and 6.1.1.4'
S S 0.1246 0.1234 'International Tables Vol C Tables 4.2.6.8 and 6.1.1.4'
N N 0.0061 0.0033 'International Tables Vol C Tables 4.2.6.8 and 6.1.1.4'
C C 0.0033 0.0016 'International Tables Vol C Tables 4.2.6.8 and 6.1.1.4'
H H 0.0000 0.0000 'International Tables Vol C Tables 4.2.6.8 and 6.1.1.4'

loop_
_geom_angle_atom_site_label_1
_geom_angle_atom_site_label_2
_geom_angle_atom_site_label_3
_geom_angle
Br2 I Br1 176.91(3)
S' S C7 99.6(3)
S S' C6 104.5(3)
C2 N1 C1 122.4(5)
C7 N3 C6 109.4(5)
C12 N4 C11 118.4(5)
N1 C1 C5 120.8(6)
N1 C2 C3 119.2(6)
C2 C3 C4 119.8(6)
C5 C4 C3 119.6(6)
C4 C5 C1 118.1(6)
C4 C5 C6 122.3(5)
C1 C5 C6 119.6(6)
N3 C6 C5 121.3(5)
N3 C6 S' 114.9(5)
C5 C6 S' 123.7(5)
N3 C7 C8 123.2(5)
N3 C7 S 111.2(5)
C8 C7 S 125.6(5)
C9 C8 C12 117.4(6)
C9 C8 C7 122.5(5)
C12 C8 C7 120.0(5)
C8 C9 C10 120.4(6)
C11 C10 C9 118.1(6)
N4 C11 C10 122.7(6)
N4 C12 C8 122.9(6)

loop_
_geom_bond_atom_site_label_1
_geom_bond_atom_site_label_2
_geom_bond_distance
I Br2 2.6946(9)
I Br1 2.7332(9)
S S' 1.520(4)
S C7 1.668(6)
S' C6 1.526(6)
N1 C2 1.334(7)
N1 C1 1.335(7)
N3 C7 1.343(7)
N3 C6 1.344(7)
N4 C12 1.338(7)
N4 C11 1.342(8)
C1 C5 1.387(8)
C2 C3 1.379(8)
C3 C4 1.392(9)
C4 C5 1.381(8)
C5 C6 1.456(8)
C7 C8 1.439(8)
C8 C9 1.380(8)
C8 C12 1.392(7)
C9 C10 1.386(8)
C10 C11 1.375(8)
